data_4071813
loop_
_publ_author_name
'Moret, Marc-Etienne'
'Chen, Peter'

_publ_section_title
;
 Mononuclear Organometallic Platinum(II) Complexes and
 Platinum(II)&#x2212;Copper(I) Mixed Complexes from Symmetrical
 3,5-Bis(iminoacetyl)pyrazolate Ligands
;
_journal_issue 19
_journal_name_full Organometallics
_journal_page_first 4903
_journal_paper_doi 10.1021/om800403y
_journal_volume 27
_journal_year 2008
_chemical_formula_moiety 'C32 H38 N4 Pt S'
_chemical_formula_sum 'C32 H38 N4 Pt S'
_chemical_formula_weight 705.81
_chemical_name_systematic
;                                                                              
 ?                                                                             
;
_space_group_IT_number 2
_symmetry_cell_setting triclinic
_symmetry_space_group_name_Hall '-P 1'
_symmetry_space_group_name_H-M 'P -1'
_atom_sites_solution_hydrogens geom
_atom_sites_solution_primary direct
_atom_sites_solution_secondary difmap
_audit_creation_method SHELXL-97
_cell_angle_alpha 94.905(12)
_cell_angle_beta 97.696(12)
_cell_angle_gamma 97.360(13)
_cell_formula_units_Z 2
_cell_length_a 7.8393(14)
_cell_length_b 13.7453(17)
_cell_length_c 14.5500(17)
_cell_measurement_reflns_used 10970
_cell_measurement_temperature 220(2)
_cell_measurement_theta_max 27.12
_cell_measurement_theta_min 3.00
_cell_volume 1532.5(4)
_computing_cell_refinement 'HKL Scalepack (Otwinowski & Minor 1997)'
_computing_data_collection 'Kappa CCD'
_computing_data_reduction 'Denzo + Scalepak (Otwinowski & Minor, 1997)'
_computing_molecular_graphics 'ORTEP (Johnson,1976)'
_computing_publication_material SHELXL97
_computing_structure_refinement 'SHELXL97 (Sheldrick, 1997)'
_computing_structure_solution 'SIR97 (Altomare et Al., 1997)'
_diffrn_ambient_temperature 220(2)
_diffrn_measured_fraction_theta_full .992
_diffrn_measured_fraction_theta_max .992
_diffrn_measurement_device_type 'Kappa CCD'
_diffrn_measurement_method CCD
_diffrn_radiation_monochromator graphite
_diffrn_radiation_source 'fine-focus sealed tube'
_diffrn_radiation_type MoK\a
_diffrn_radiation_wavelength 0.71070
_diffrn_reflns_av_R_equivalents 0.0456
_diffrn_reflns_av_sigmaI/netI 0.0550
_diffrn_reflns_limit_h_max 9
_diffrn_reflns_limit_h_min -10
_diffrn_reflns_limit_k_max 17
_diffrn_reflns_limit_k_min -17
_diffrn_reflns_limit_l_max 18
_diffrn_reflns_limit_l_min -18
_diffrn_reflns_number 11179
_diffrn_reflns_theta_full 27.12
_diffrn_reflns_theta_max 27.12
_diffrn_reflns_theta_min 3.00
_exptl_absorpt_coefficient_mu 4.672
_exptl_absorpt_correction_type none
_exptl_crystal_colour yellow
_exptl_crystal_density_diffrn 1.530
_exptl_crystal_density_method 'not measured'
_exptl_crystal_description 'Cut fragment'
_exptl_crystal_F_000 704
_exptl_crystal_size_max 0.10
_exptl_crystal_size_mid 0.08
_exptl_crystal_size_min 0.08
_refine_diff_density_max 2.081
_refine_diff_density_min -1.708
_refine_diff_density_rms .137
_refine_ls_extinction_coef 0.0030(5)
_refine_ls_extinction_expression Fc^*^=kFc[1+0.001xFc^2^\l^3^/sin(2\q)]^-1/4^
_refine_ls_extinction_method SHELXL97
_refine_ls_goodness_of_fit_ref 1.095
_refine_ls_hydrogen_treatment riding
_refine_ls_matrix_type full
_refine_ls_number_parameters 353
_refine_ls_number_reflns 6719
_refine_ls_number_restraints 0
_refine_ls_restrained_S_all 1.095
_refine_ls_R_factor_all 0.0599
_refine_ls_R_factor_gt 0.0501
_refine_ls_shift/su_max 0.008
_refine_ls_shift/su_mean 0.003
_refine_ls_structure_factor_coef Fsqd
_refine_ls_weighting_details 'calc w=1/[\s^2^(Fo^2^)+(0.0477P)^2^+6.1187P] where P=(Fo^2^+2Fc^2^)/3'
_refine_ls_weighting_scheme calc
_refine_ls_wR_factor_gt 0.1182
_refine_ls_wR_factor_ref 0.1244
_reflns_number_gt 5920
_reflns_number_total 6719
_reflns_threshold_expression >2sigma(I)
_cod_data_source_file om800403y_si_001.cif
_cod_data_source_block moret16_ch_07
_cod_depositor_comments
;
The following automatic conversions were performed:

'_symmetry_cell_setting' value 'Triclinic' changed to 'triclinic'
according to /home/saulius/struct/CIF-dictionaries/cif_core.dic
dictionary named 'cif_core.dic' version 2.4.1 from 2010-06-29.

Automatic conversion script
Id: cif_fix_values 1715 2011-07-08 13:25:40Z adriana 
;
_cod_database_code 4071813

loop_
_symmetry_equiv_pos_as_xyz
'x, y, z'
'-x, -y, -z'

loop_
_atom_site_label
_atom_site_type_symbol
_atom_site_fract_x
_atom_site_fract_y
_atom_site_fract_z
_atom_site_U_iso_or_equiv
_atom_site_adp_type
_atom_site_occupancy
_atom_site_calc_flag
_atom_site_refinement_flags
Pt1 Pt 0.50706(3) 0.322574(18) 0.746990(17) 0.04191(9) Uani 1 d .
S1 S 0.5539(3) 0.48648(16) 0.73360(19) 0.0730(6) Uani 1 d .
N2 N 0.4848(6) 0.1739(4) 0.7628(3) 0.0342(10) Uani 1 d .
N5 N 0.6641(6) 0.2722(4) 0.6542(3) 0.0372(11) Uani 1 d .
N6 N 0.7518(7) 0.3123(4) 0.5921(4) 0.0397(11) Uani 1 d .
N13 N 0.9547(6) 0.1895(4) 0.4172(3) 0.0379(11) Uani 1 d .
C3 C 0.5677(7) 0.1216(5) 0.7109(4) 0.0344(12) Uani 1 d .
C4 C 0.6595(7) 0.1722(4) 0.6450(4) 0.0335(12) Uani 1 d .
C7 C 0.8032(7) 0.2366(4) 0.5402(4) 0.0331(12) Uani 1 d .
C8 C 0.7473(7) 0.1450(5) 0.5718(4) 0.0343(12) Uani 1 d .
C9 C 0.7721(9) 0.0445(5) 0.5324(4) 0.0436(14) Uani 1 d .
H9A H 0.8184 0.0086 0.5823 0.065 Uiso 1 calc R
H9B H 0.8527 0.0506 0.4874 0.065 Uiso 1 calc R
H9C H 0.6612 0.0091 0.5019 0.065 Uiso 1 calc R
C10 C 0.5716(8) 0.0134(5) 0.7172(5) 0.0410(14) Uani 1 d .
H10A H 0.5277 -0.0051 0.7734 0.062 Uiso 1 calc R
H10B H 0.6902 -0.0004 0.7190 0.062 Uiso 1 calc R
H10C H 0.4994 -0.0241 0.6631 0.062 Uiso 1 calc R
C11 C 0.9082(7) 0.2597(5) 0.4670(4) 0.0371(13) Uani 1 d .
C12 C 0.9593(11) 0.3676(5) 0.4583(6) 0.063(2) Uani 1 d .
H12A H 1.0255 0.3747 0.4069 0.095 Uiso 1 calc R
H12B H 1.0299 0.3988 0.5157 0.095 Uiso 1 calc R
H12C H 0.8555 0.3989 0.4468 0.095 Uiso 1 calc R
C14 C 1.0688(8) 0.2084(4) 0.3505(4) 0.0364(12) Uani 1 d .
C15 C 1.2483(9) 0.2203(5) 0.3805(5) 0.0429(14) Uani 1 d .
C16 C 1.3586(9) 0.2297(5) 0.3141(6) 0.0522(17) Uani 1 d .
H16A H 1.4794 0.2384 0.3332 0.063 Uiso 1 calc R
C17 C 1.2953(10) 0.2266(6) 0.2194(6) 0.059(2) Uani 1 d .
H17A H 1.3722 0.2332 0.1753 0.070 Uiso 1 calc R
C18 C 1.1175(10) 0.2136(6) 0.1916(5) 0.0550(18) Uani 1 d .
H18A H 1.0743 0.2104 0.1277 0.066 Uiso 1 calc R
C19 C 1.0010(9) 0.2052(5) 0.2555(4) 0.0476(16) Uani 1 d .
C20 C 0.8102(11) 0.1922(8) 0.2259(6) 0.073(3) Uani 1 d .
H20A H 0.7850 0.1769 0.1588 0.109 Uiso 1 calc R
H20B H 0.7656 0.2525 0.2439 0.109 Uiso 1 calc R
H20C H 0.7553 0.1385 0.2558 0.109 Uiso 1 calc R
C21 C 1.3178(10) 0.2246(6) 0.4824(5) 0.0551(18) Uani 1 d .
H21A H 1.4374 0.2116 0.4895 0.083 Uiso 1 calc R
H21B H 1.2479 0.1754 0.5107 0.083 Uiso 1 calc R
H21C H 1.3131 0.2896 0.5129 0.083 Uiso 1 calc R
C22 C 0.4027(8) 0.1336(4) 0.8360(4) 0.0370(13) Uani 1 d .
C23 C 0.2277(8) 0.0938(5) 0.8163(5) 0.0446(15) Uani 1 d .
C24 C 0.1465(10) 0.0605(6) 0.8897(6) 0.0579(19) Uani 1 d .
H24A H 0.0288 0.0327 0.8780 0.069 Uiso 1 calc R
C25 C 0.2352(11) 0.0676(6) 0.9784(5) 0.061(2) Uani 1 d .
H25A H 0.1777 0.0459 1.0272 0.073 Uiso 1 calc R
C26 C 0.4087(11) 0.1065(6) 0.9959(5) 0.060(2) Uani 1 d .
H26A H 0.4692 0.1105 1.0567 0.072 Uiso 1 calc R
C27 C 0.4951(9) 0.1399(5) 0.9251(4) 0.0454(15) Uani 1 d .
C28 C 0.6848(11) 0.1835(8) 0.9433(6) 0.071(3) Uani 1 d .
H28A H 0.7321 0.1770 1.0072 0.106 Uiso 1 calc R
H28B H 0.6961 0.2527 0.9331 0.106 Uiso 1 calc R
H28C H 0.7479 0.1487 0.9012 0.106 Uiso 1 calc R
C29 C 0.1287(10) 0.0849(7) 0.7190(6) 0.067(2) Uani 1 d .
H29A H 0.0050 0.0725 0.7216 0.100 Uiso 1 calc R
H29B H 0.1623 0.0307 0.6815 0.100 Uiso 1 calc R
H29C H 0.1553 0.1458 0.6913 0.100 Uiso 1 calc R
C30 C 0.3331(9) 0.3515(5) 0.8335(5) 0.0481(16) Uani 1 d .
C31 C 0.1569(11) 0.3406(7) 0.8009(6) 0.064(2) Uani 1 d .
H31A H 0.1197 0.3229 0.7368 0.077 Uiso 1 calc R
C32 C 0.0335(11) 0.3544(8) 0.8580(7) 0.074(3) Uani 1 d .
H32A H -0.0851 0.3458 0.8331 0.089 Uiso 1 calc R
C33 C 0.0855(13) 0.3808(8) 0.9514(8) 0.084(3) Uani 1 d .
H33A H 0.0030 0.3916 0.9911 0.101 Uiso 1 calc R
C34 C 0.2547(14) 0.3910(9) 0.9858(7) 0.085(3) Uani 1 d .
H34A H 0.2894 0.4085 1.0501 0.102 Uiso 1 calc R
C35 C 0.3828(12) 0.3762(7) 0.9281(6) 0.070(2) Uani 1 d .
H35A H 0.5006 0.3830 0.9541 0.083 Uiso 1 calc R
C36 C 0.489(2) 0.4950(11) 0.6183(12) 0.151(6) Uani 1 d .
H36A H 0.5325 0.5599 0.6028 0.227 Uiso 1 calc R
H36B H 0.3628 0.4847 0.6055 0.227 Uiso 1 calc R
H36C H 0.5341 0.4451 0.5809 0.227 Uiso 1 calc R
C37 C 0.7755(15) 0.5207(7) 0.7320(9) 0.099(4) Uani 1 d .
H37A H 0.8129 0.4799 0.6829 0.148 Uiso 1 calc R
H37B H 0.8402 0.5119 0.7917 0.148 Uiso 1 calc R
H37C H 0.7966 0.5894 0.7205 0.148 Uiso 1 calc R

loop_
_atom_site_aniso_label
_atom_site_aniso_U_11
_atom_site_aniso_U_22
_atom_site_aniso_U_33
_atom_site_aniso_U_23
_atom_site_aniso_U_13
_atom_site_aniso_U_12
Pt1 0.05023(15) 0.03930(14) 0.04330(14) 0.00705(9) 0.02631(10) 0.01100(10)
S1 0.0862(14) 0.0462(11) 0.1021(17) 0.0164(10) 0.0567(13) 0.0175(10)
N2 0.033(2) 0.039(3) 0.034(2) 0.008(2) 0.0110(19) 0.006(2)
N5 0.043(3) 0.036(3) 0.037(2) 0.006(2) 0.020(2) 0.006(2)
N6 0.048(3) 0.036(3) 0.042(3) 0.010(2) 0.025(2) 0.006(2)
N13 0.040(2) 0.043(3) 0.032(2) 0.000(2) 0.016(2) 0.001(2)
C3 0.030(3) 0.042(3) 0.032(3) 0.004(2) 0.007(2) 0.005(2)
C4 0.033(3) 0.038(3) 0.031(3) 0.006(2) 0.010(2) 0.003(2)
C7 0.034(3) 0.037(3) 0.032(3) 0.007(2) 0.012(2) 0.007(2)
C8 0.029(2) 0.043(3) 0.034(3) 0.007(2) 0.012(2) 0.007(2)
C9 0.052(3) 0.044(3) 0.040(3) 0.005(3) 0.020(3) 0.010(3)
C10 0.048(3) 0.037(3) 0.045(3) 0.009(3) 0.024(3) 0.012(3)
C11 0.033(3) 0.045(3) 0.035(3) 0.008(2) 0.011(2) 0.005(2)
C12 0.081(5) 0.036(4) 0.086(5) 0.010(3) 0.057(4) 0.009(3)
C14 0.041(3) 0.032(3) 0.038(3) 0.001(2) 0.018(2) 0.003(2)
C15 0.049(3) 0.036(3) 0.048(3) 0.002(3) 0.017(3) 0.012(3)
C16 0.044(3) 0.045(4) 0.073(5) -0.001(3) 0.030(3) 0.009(3)
C17 0.069(4) 0.049(4) 0.067(5) 0.002(3) 0.048(4) 0.007(3)
C18 0.074(5) 0.054(4) 0.040(3) -0.002(3) 0.030(3) 0.001(4)
C19 0.054(4) 0.053(4) 0.036(3) -0.002(3) 0.017(3) 0.004(3)
C20 0.057(5) 0.106(7) 0.048(4) -0.003(4) 0.003(4) 0.001(5)
C21 0.049(4) 0.059(4) 0.061(4) 0.004(3) 0.011(3) 0.021(3)
C22 0.041(3) 0.034(3) 0.040(3) 0.005(2) 0.018(2) 0.011(2)
C23 0.040(3) 0.046(4) 0.050(4) 0.005(3) 0.019(3) 0.003(3)
C24 0.049(4) 0.058(4) 0.074(5) 0.011(4) 0.036(4) 0.002(3)
C25 0.078(5) 0.063(5) 0.052(4) 0.016(3) 0.042(4) 0.007(4)
C26 0.071(5) 0.076(5) 0.038(3) 0.013(3) 0.020(3) 0.007(4)
C27 0.051(3) 0.052(4) 0.035(3) 0.006(3) 0.010(3) 0.009(3)
C28 0.057(4) 0.103(7) 0.046(4) 0.016(4) -0.002(4) -0.008(5)
C29 0.040(4) 0.093(6) 0.063(5) 0.013(4) 0.006(3) -0.005(4)
C30 0.052(4) 0.046(4) 0.054(4) 0.005(3) 0.029(3) 0.014(3)
C31 0.063(4) 0.072(5) 0.065(5) 0.005(4) 0.026(4) 0.020(4)
C32 0.051(4) 0.088(7) 0.091(6) 0.007(5) 0.032(4) 0.019(4)
C33 0.081(6) 0.083(7) 0.100(7) 0.000(5) 0.064(6) 0.014(5)
C34 0.090(7) 0.110(8) 0.061(5) -0.011(5) 0.042(5) 0.014(6)
C35 0.071(5) 0.094(7) 0.047(4) -0.004(4) 0.026(4) 0.014(5)
C36 0.142(13) 0.086(10) 0.203(15) -0.039(9) -0.035(12) 0.028(9)
C37 0.120(8) 0.041(5) 0.149(10) 0.001(5) 0.085(8) 0.000(5)

loop_
_atom_type_symbol
_atom_type_description
_atom_type_scat_dispersion_real
_atom_type_scat_dispersion_imag
_atom_type_scat_source
C C .0033 .0016 'International Tables Vol C Tables 4.2.6.8 and 6.1.1.4'
H H .0000 .0000 'International Tables Vol C Tables 4.2.6.8 and 6.1.1.4'
N N .0061 .0033 'International Tables Vol C Tables 4.2.6.8 and 6.1.1.4'
Pt Pt -1.7033 8.3905 'International Tables Vol C Tables 4.2.6.8 and 6.1.1.4'
S S .1246 .1234 'International Tables Vol C Tables 4.2.6.8 and 6.1.1.4'

loop_
_geom_angle_atom_site_label_1
_geom_angle_atom_site_label_2
_geom_angle_atom_site_label_3
_geom_angle
C30 Pt1 N2 94.8(2)
C30 Pt1 N5 171.5(2)
N2 Pt1 N5 77.80(19)
C30 Pt1 S1 87.6(2)
N2 Pt1 S1 175.53(14)
N5 Pt1 S1 100.04(15)
C36 S1 C37 96.4(8)
C36 S1 Pt1 104.0(5)
C37 S1 Pt1 108.3(4)
C3 N2 C22 121.4(5)
C3 N2 Pt1 116.3(4)
C22 N2 Pt1 121.7(4)
N6 N5 C4 110.5(5)
N6 N5 Pt1 134.9(4)
C4 N5 Pt1 113.9(4)
N5 N6 C7 106.8(5)
C11 N13 C14 121.4(5)
N2 C3 C4 116.7(5)
N2 C3 C10 122.9(5)
C4 C3 C10 120.4(5)
N5 C4 C8 109.3(5)
N5 C4 C3 114.6(5)
C8 C4 C3 136.1(6)
N6 C7 C8 110.7(5)
N6 C7 C11 118.9(5)
C8 C7 C11 130.3(5)
C4 C8 C7 102.7(5)
C4 C8 C9 129.6(5)
C7 C8 C9 127.6(5)
N13 C11 C7 119.4(6)
N13 C11 C12 124.4(5)
C7 C11 C12 116.1(6)
C15 C14 C19 121.4(6)
C15 C14 N13 118.4(5)
C19 C14 N13 120.0(5)
C16 C15 C14 118.2(6)
C16 C15 C21 121.4(6)
C14 C15 C21 120.4(6)
C15 C16 C17 121.8(7)
C18 C17 C16 118.9(6)
C17 C18 C19 121.7(7)
C18 C19 C14 118.1(6)
C18 C19 C20 121.8(7)
C14 C19 C20 120.1(6)
C27 C22 C23 121.8(6)
C27 C22 N2 119.8(5)
C23 C22 N2 118.4(5)
C22 C23 C24 117.7(6)
C22 C23 C29 121.6(6)
C24 C23 C29 120.6(6)
C25 C24 C23 121.3(7)
C24 C25 C26 119.9(6)
C25 C26 C27 120.9(7)
C26 C27 C22 118.5(6)
C26 C27 C28 121.6(6)
C22 C27 C28 120.0(6)
C35 C30 C31 116.8(7)
C35 C30 Pt1 121.9(6)
C31 C30 Pt1 121.1(6)
C32 C31 C30 123.1(8)
C33 C32 C31 119.2(8)
C34 C33 C32 119.5(8)
C33 C34 C35 121.9(9)
C30 C35 C34 119.5(8)

loop_
_geom_bond_atom_site_label_1
_geom_bond_atom_site_label_2
_geom_bond_distance
Pt1 C30 2.028(6)
Pt1 N2 2.064(5)
Pt1 N5 2.079(5)
Pt1 S1 2.265(2)
S1 C36 1.706(17)
S1 C37 1.744(11)
N2 C3 1.291(7)
N2 C22 1.432(7)
N5 N6 1.322(7)
N5 C4 1.364(8)
N6 C7 1.367(8)
N13 C11 1.277(8)
N13 C14 1.423(7)
C3 C4 1.447(8)
C3 C10 1.501(9)
C4 C8 1.394(8)
C7 C8 1.415(8)
C7 C11 1.463(7)
C8 C9 1.496(9)
C11 C12 1.507(9)
C14 C15 1.401(9)
C14 C19 1.407(9)
C15 C16 1.383(9)
C15 C21 1.504(10)
C16 C17 1.395(11)
C17 C18 1.383(11)
C18 C19 1.390(9)
C19 C20 1.484(11)
C22 C27 1.389(9)
C22 C23 1.392(9)
C23 C24 1.394(9)
C23 C29 1.508(10)
C24 C25 1.372(12)
C25 C26 1.378(11)
C26 C27 1.385(9)
C27 C28 1.510(10)
C30 C35 1.381(11)
C30 C31 1.383(11)
C31 C32 1.378(11)
C32 C33 1.369(14)
C33 C34 1.339(14)
C34 C35 1.415(11)

loop_
_geom_torsion_atom_site_label_1
_geom_torsion_atom_site_label_2
_geom_torsion_atom_site_label_3
_geom_torsion_atom_site_label_4
_geom_torsion
C30 Pt1 S1 C36 -117.2(7)
N2 Pt1 S1 C36 119.9(19)
N5 Pt1 S1 C36 59.1(6)
C30 Pt1 S1 C37 141.0(5)
N2 Pt1 S1 C37 18.2(19)
N5 Pt1 S1 C37 -42.7(5)
C30 Pt1 N2 C3 174.3(4)
N5 Pt1 N2 C3 -1.5(4)
S1 Pt1 N2 C3 -63.1(19)
C30 Pt1 N2 C22 -14.2(5)
N5 Pt1 N2 C22 170.1(5)
S1 Pt1 N2 C22 108.5(17)
C30 Pt1 N5 N6 145.0(16)
N2 Pt1 N5 N6 175.0(6)
S1 Pt1 N5 N6 -9.0(6)
C30 Pt1 N5 C4 -24.4(19)
N2 Pt1 N5 C4 5.6(4)
S1 Pt1 N5 C4 -178.4(4)
C4 N5 N6 C7 1.0(7)
Pt1 N5 N6 C7 -168.7(4)
C22 N2 C3 C4 -174.3(5)
Pt1 N2 C3 C4 -2.7(6)
C22 N2 C3 C10 5.5(8)
Pt1 N2 C3 C10 177.1(4)
N6 N5 C4 C8 -0.8(7)
Pt1 N5 C4 C8 171.1(4)
N6 N5 C4 C3 179.3(5)
Pt1 N5 C4 C3 -8.7(6)
N2 C3 C4 N5 7.7(7)
C10 C3 C4 N5 -172.1(5)
N2 C3 C4 C8 -172.1(6)
C10 C3 C4 C8 8.1(10)
N5 N6 C7 C8 -0.8(7)
N5 N6 C7 C11 -178.3(5)
N5 C4 C8 C7 0.3(6)
C3 C4 C8 C7 -179.9(6)
N5 C4 C8 C9 -177.4(6)
C3 C4 C8 C9 2.3(11)
N6 C7 C8 C4 0.2(6)
C11 C7 C8 C4 177.4(6)
N6 C7 C8 C9 178.1(6)
C11 C7 C8 C9 -4.8(10)
C14 N13 C11 C7 -174.6(5)
C14 N13 C11 C12 3.1(10)
N6 C7 C11 N13 -178.9(6)
C8 C7 C11 N13 4.1(10)
N6 C7 C11 C12 3.1(9)
C8 C7 C11 C12 -173.8(7)
C11 N13 C14 C15 86.7(8)
C11 N13 C14 C19 -99.5(7)
C19 C14 C15 C16 0.4(9)
N13 C14 C15 C16 174.2(6)
C19 C14 C15 C21 179.4(6)
N13 C14 C15 C21 -6.9(9)
C14 C15 C16 C17 -0.6(10)
C21 C15 C16 C17 -179.5(7)
C15 C16 C17 C18 -0.1(11)
C16 C17 C18 C19 1.0(11)
C17 C18 C19 C14 -1.2(11)
C17 C18 C19 C20 179.4(8)
C15 C14 C19 C18 0.4(10)
N13 C14 C19 C18 -173.3(6)
C15 C14 C19 C20 179.8(7)
N13 C14 C19 C20 6.2(10)
C3 N2 C22 C27 90.0(7)
Pt1 N2 C22 C27 -81.1(7)
C3 N2 C22 C23 -93.6(7)
Pt1 N2 C22 C23 95.3(6)
C27 C22 C23 C24 0.3(10)
N2 C22 C23 C24 -176.0(6)
C27 C22 C23 C29 -178.5(7)
N2 C22 C23 C29 5.1(10)
C22 C23 C24 C25 0.7(11)
C29 C23 C24 C25 179.6(8)
C23 C24 C25 C26 -1.2(13)
C24 C25 C26 C27 0.7(13)
C25 C26 C27 C22 0.3(12)
C25 C26 C27 C28 179.5(9)
C23 C22 C27 C26 -0.8(11)
N2 C22 C27 C26 175.5(6)
C23 C22 C27 C28 180.0(7)
N2 C22 C27 C28 -3.8(10)
N2 Pt1 C30 C35 88.9(7)
N5 Pt1 C30 C35 118.2(16)
S1 Pt1 C30 C35 -87.4(7)
N2 Pt1 C30 C31 -86.5(6)
N5 Pt1 C30 C31 -57(2)
S1 Pt1 C30 C31 97.3(6)
C35 C30 C31 C32 0.9(13)
Pt1 C30 C31 C32 176.5(7)
C30 C31 C32 C33 0.4(15)
C31 C32 C33 C34 -1.1(16)
C32 C33 C34 C35 0.6(18)
C31 C30 C35 C34 -1.5(13)
Pt1 C30 C35 C34 -177.0(8)
C33 C34 C35 C30 0.8(17)
